data_4069945
loop_
_publ_author_name
'Gao, Lei'
'Peay, Miya A.'
'Partyka, David V.'
'Updegraff, James B.'
'Teets, Thomas S.'
'Esswein, Arthur J.'
'Zeller, Matthias'
'Hunter, Allen D.'
'Gray, Thomas G.'

_publ_section_title
;
 Mono- and Di-Gold(I) Naphthalenes and Pyrenes: Syntheses, Crystal
 Structures, and Photophysics
;
_journal_issue 19
_journal_name_full Organometallics
_journal_page_first 5669
_journal_paper_doi 10.1021/om9005214
_journal_volume 28
_journal_year 2009
_chemical_formula_sum 'C46 H72 Au2 P2'
_chemical_formula_weight 1080.91
_chemical_name_systematic
; 
 ? 
;
_space_group_IT_number 36
_symmetry_cell_setting orthorhombic
_symmetry_space_group_name_Hall 'C 2c -2'
_symmetry_space_group_name_H-M 'C m c 21'
_atom_sites_solution_hydrogens geom
_atom_sites_solution_primary direct
_atom_sites_solution_secondary difmap
_audit_creation_method SHELXL-97
_cell_angle_alpha 90.00
_cell_angle_beta 90.00
_cell_angle_gamma 90.00
_cell_formula_units_Z 8
_cell_length_a 21.8915(17)
_cell_length_b 21.9518(19)
_cell_length_c 17.8889(15)
_cell_measurement_reflns_used 4052
_cell_measurement_temperature 100(2)
_cell_measurement_theta_max 30.52
_cell_measurement_theta_min 2.18
_cell_volume 8596.7(12)
_computing_cell_refinement 'Apex2 v2008.2-4 '
_computing_data_collection 'Apex2 v2008.2-4 (Bruker, 2008)'
_computing_data_reduction 'Apex2 v2008.2-4 '
_computing_molecular_graphics 'SHELXTL 6.14'
_computing_publication_material 'SHELXTL 6.14'
_computing_structure_refinement 'SHELXTL 6.14'
_computing_structure_solution 'SHELXTL 6.14 (Bruker, 2000-2003)'
_diffrn_ambient_temperature 100(2)
_diffrn_measured_fraction_theta_full 1.000
_diffrn_measured_fraction_theta_max 1.000
_diffrn_measurement_device_type 'Bruker AXS SMART APEX CCD diffractometer'
_diffrn_measurement_method '\w scans'
_diffrn_radiation_monochromator graphite
_diffrn_radiation_source 'fine-focus sealed tube'
_diffrn_radiation_type MoK\a
_diffrn_radiation_wavelength 0.71073
_diffrn_reflns_av_R_equivalents 0.0458
_diffrn_reflns_av_sigmaI/netI 0.0668
_diffrn_reflns_limit_h_max 29
_diffrn_reflns_limit_h_min -24
_diffrn_reflns_limit_k_max 20
_diffrn_reflns_limit_k_min -29
_diffrn_reflns_limit_l_max 23
_diffrn_reflns_limit_l_min -19
_diffrn_reflns_number 23853
_diffrn_reflns_theta_full 28.28
_diffrn_reflns_theta_max 28.28
_diffrn_reflns_theta_min 1.14
_diffrn_standards_number 0
_exptl_absorpt_coefficient_mu 6.923
_exptl_absorpt_correction_T_max 0.407
_exptl_absorpt_correction_T_min 0.312
_exptl_absorpt_correction_type multi-scan
_exptl_absorpt_process_details 'Apex2 v2008.2-4 (Bruker, 2008)'
_exptl_crystal_colour colourless
_exptl_crystal_density_diffrn 1.670
_exptl_crystal_density_method 'not measured'
_exptl_crystal_description block
_exptl_crystal_F_000 4288
_exptl_crystal_size_max 0.20
_exptl_crystal_size_mid 0.17
_exptl_crystal_size_min 0.13
_refine_diff_density_max 6.604
_refine_diff_density_min -1.758
_refine_diff_density_rms 0.291
_refine_ls_abs_structure_details 'Flack H D (1983), Acta Cryst. A39, 876-881'
_refine_ls_abs_structure_Flack 0.037(16)
_refine_ls_extinction_method none
_refine_ls_goodness_of_fit_ref 1.049
_refine_ls_hydrogen_treatment constr
_refine_ls_matrix_type full
_refine_ls_number_parameters 563
_refine_ls_number_reflns 8921
_refine_ls_number_restraints 751
_refine_ls_restrained_S_all 1.032
_refine_ls_R_factor_all 0.0711
_refine_ls_R_factor_gt 0.0598
_refine_ls_shift/su_max 0.001
_refine_ls_shift/su_mean 0.000
_refine_ls_structure_factor_coef Fsqd
_refine_ls_weighting_details 'calc w=1/[\s^2^(Fo^2^)+(0.0862P)^2^+99.9256P] where P=(Fo^2^+2Fc^2^)/3'
_refine_ls_weighting_scheme calc
_refine_ls_wR_factor_gt 0.1476
_refine_ls_wR_factor_ref 0.1546
_reflns_number_gt 7738
_reflns_number_total 8921
_reflns_threshold_expression I>2\s(I)
_cod_data_source_file om9005214_si_002.cif
_cod_data_source_block 08mz300_0m
_cod_depositor_comments
;
The following automatic conversions were performed:

'_symmetry_cell_setting' value 'Orthorhombic' changed to
'orthorhombic' according to
/home/saulius/struct/CIF-dictionaries/cif_core.dic dictionary named
'cif_core.dic' version 2.4.2 from 2011-04-26.

Automatic conversion script
Id: cif_fix_values 1715 2011-07-08 13:25:40Z adriana 
;
_cod_original_cell_volume 8596.6(12)
_cod_original_sg_symbol_H-M Cmc2(1)
_cod_database_code 4069945

loop_
_symmetry_equiv_pos_as_xyz
'x, y, z'
'-x, -y, z+1/2'
'x, -y, z+1/2'
'-x, y, z'
'x+1/2, y+1/2, z'
'-x+1/2, -y+1/2, z+1/2'
'x+1/2, -y+1/2, z+1/2'
'-x+1/2, y+1/2, z'

loop_
_atom_site_label
_atom_site_type_symbol
_atom_site_fract_x
_atom_site_fract_y
_atom_site_fract_z
_atom_site_U_iso_or_equiv
_atom_site_adp_type
_atom_site_occupancy
_atom_site_symmetry_multiplicity
_atom_site_calc_flag
_atom_site_refinement_flags
_atom_site_disorder_assembly
_atom_site_disorder_group
Au1 Au 1.0000 0.68651(3) 0.73499(4) 0.02285(15) Uani 1 2 d S A .
Au2 Au 1.0000 1.06907(3) 0.76719(5) 0.02649(17) Uani 1 2 d S B .
Au3 Au 0.19093(2) 0.37810(3) 0.63935(4) 0.03217(14) Uani 1 1 d . C .
C1 C 1.0000 0.7630(8) 0.7978(11) 0.023(4) Uani 1 2 d S . .
C2 C 1.0000 0.7623(9) 0.8763(13) 0.032(4) Uani 1 2 d S . .
H2 H 1.0000 0.7238 0.9005 0.038 Uiso 1 2 calc SR . .
C3 C 1.0000 0.8122(10) 0.9193(13) 0.035(5) Uani 1 2 d S . .
H3 H 1.0000 0.8085 0.9722 0.042 Uiso 1 2 calc SR . .
C4 C 1.0000 0.8707(8) 0.8857(12) 0.026(4) Uani 1 2 d S . .
C5 C 1.0000 0.9265(12) 0.9310(15) 0.044(6) Uani 1 2 d S . .
H5 H 1.0000 0.9245 0.9841 0.053 Uiso 1 2 calc SR . .
C6 C 1.0000 0.9797(8) 0.8963(12) 0.030(4) Uani 1 2 d S . .
H6 H 1.0000 1.0153 0.9266 0.036 Uiso 1 2 calc SR . .
C7 C 1.0000 0.9883(9) 0.8180(14) 0.030(5) Uani 1 2 d S . .
C8 C 1.0000 0.9347(8) 0.7760(11) 0.023(3) Uani 1 2 d S . .
H8 H 1.0000 0.9379 0.7230 0.027 Uiso 1 2 calc SR . .
C9 C 1.0000 0.8750(9) 0.8085(11) 0.023(4) Uani 1 2 d S . .
C10 C 1.0000 0.8209(7) 0.7645(10) 0.020(3) Uani 1 2 d S . .
H10 H 1.0000 0.8241 0.7115 0.024 Uiso 1 2 calc SR . .
C11 C 1.0000 0.5325(6) 0.7147(9) 0.021(3) Uani 1 2 d SD . .
H11 H 1.0000 0.4981 0.6781 0.026 Uiso 1 2 calc SR . .
C12 C 0.9428(8) 0.5247(9) 0.7621(10) 0.051(5) Uani 1 1 d D . .
H12A H 0.9068 0.5234 0.7286 0.061 Uiso 1 1 calc R . .
H12B H 0.9384 0.5608 0.7949 0.061 Uiso 1 1 calc R . .
C13 C 0.9427(14) 0.4675(11) 0.8108(11) 0.080(9) Uani 1 1 d . . .
H13A H 0.9058 0.4667 0.8427 0.096 Uiso 1 1 calc R . .
H13B H 0.9427 0.4306 0.7790 0.096 Uiso 1 1 calc R . .
C14 C 1.0000 0.4688(12) 0.8594(15) 0.063(9) Uani 1 2 d S . .
H14A H 1.0000 0.4332 0.8933 0.076 Uiso 1 2 calc SR . .
H14B H 1.0000 0.5061 0.8904 0.076 Uiso 1 2 calc SR . .
C15 C 0.9427(9) 0.6070(11) 0.5919(12) 0.031(4) Uani 0.50 1 d PDU A 1
H15 H 0.9592 0.6327 0.5503 0.037 Uiso 0.50 1 calc PR A 1
C16 C 0.9223(14) 0.5451(12) 0.558(2) 0.024(5) Uani 0.50 1 d PDU A 1
H16A H 0.9576 0.5270 0.5315 0.029 Uiso 0.50 1 calc PR A 1
H16B H 0.9116 0.5174 0.5997 0.029 Uiso 0.50 1 calc PR A 1
C17 C 0.8683(13) 0.5478(13) 0.5040(17) 0.034(5) Uani 0.50 1 d PDU A 1
H17A H 0.8527 0.5060 0.4960 0.041 Uiso 0.50 1 calc PR A 1
H17B H 0.8827 0.5635 0.4553 0.041 Uiso 0.50 1 calc PR A 1
C18 C 0.8159(12) 0.5882(14) 0.5321(19) 0.037(5) Uani 0.50 1 d PDU A 1
H18A H 0.7861 0.5943 0.4911 0.044 Uiso 0.50 1 calc PR A 1
H18B H 0.7946 0.5672 0.5736 0.044 Uiso 0.50 1 calc PR A 1
C19 C 0.8384(18) 0.6493(13) 0.559(3) 0.044(9) Uani 0.50 1 d PDU A 1
H19A H 0.8038 0.6739 0.5778 0.052 Uiso 0.50 1 calc PR A 1
H19B H 0.8580 0.6717 0.5172 0.052 Uiso 0.50 1 calc PR A 1
C20 C 0.8844(12) 0.6376(14) 0.6211(18) 0.044(5) Uani 0.50 1 d PDU A 1
H20A H 0.8655 0.6112 0.6595 0.052 Uiso 0.50 1 calc PR A 1
H20B H 0.8952 0.6768 0.6451 0.052 Uiso 0.50 1 calc PR A 1
C15B C 0.9297(9) 0.6011(11) 0.6090(15) 0.031(4) Uani 0.50 1 d PD A 2
H15B H 0.8987 0.6016 0.6501 0.037 Uiso 0.50 1 calc PR A 2
C16B C 0.9119(14) 0.5422(12) 0.567(2) 0.024(5) Uani 0.50 1 d PD A 2
H16C H 0.9419 0.5358 0.5258 0.029 Uiso 0.50 1 calc PR A 2
H16D H 0.9157 0.5074 0.6014 0.029 Uiso 0.50 1 calc PR A 2
C17B C 0.8477(13) 0.5410(11) 0.5326(17) 0.034(5) Uani 0.50 1 d PD A 2
H17C H 0.8172 0.5362 0.5729 0.041 Uiso 0.50 1 calc PR A 2
H17D H 0.8440 0.5056 0.4986 0.041 Uiso 0.50 1 calc PR A 2
C18B C 0.8343(13) 0.6001(13) 0.4887(17) 0.037(5) Uani 0.50 1 d PD A 2
H18C H 0.8621 0.6031 0.4452 0.044 Uiso 0.50 1 calc PR A 2
H18D H 0.7918 0.5994 0.4699 0.044 Uiso 0.50 1 calc PR A 2
C19B C 0.8432(18) 0.6547(14) 0.539(3) 0.044(9) Uani 0.50 1 d PD A 2
H19C H 0.8165 0.6516 0.5834 0.052 Uiso 0.50 1 calc PR A 2
H19D H 0.8329 0.6926 0.5118 0.052 Uiso 0.50 1 calc PR A 2
C20B C 0.9099(13) 0.6555(11) 0.5625(18) 0.044(5) Uani 0.50 1 d PD A 2
H20C H 0.9357 0.6573 0.5170 0.052 Uiso 0.50 1 calc PR A 2
H20D H 0.9176 0.6931 0.5916 0.052 Uiso 0.50 1 calc PR A 2
C21 C 1.0082(16) 1.2273(8) 0.7554(9) 0.026(8) Uani 0.50 1 d PD B -7
H21 H 1.0121 1.2624 0.7200 0.031 Uiso 0.50 1 calc PR B -7
C22 C 1.0666(15) 1.2237(13) 0.8023(16) 0.026(5) Uani 0.50 1 d PD B -7
H22A H 1.0647 1.1878 0.8358 0.031 Uiso 0.50 1 calc PR B -7
H22B H 1.1024 1.2190 0.7691 0.031 Uiso 0.50 1 calc PR B -7
C23 C 1.0732(15) 1.2818(15) 0.8489(19) 0.044(8) Uani 0.50 1 d PDU B -7
H23A H 1.0761 1.3174 0.8152 0.053 Uiso 0.50 1 calc PR B -7
H23B H 1.1114 1.2796 0.8785 0.053 Uiso 0.50 1 calc PR B -7
C24 C 1.0188(11) 1.2899(15) 0.902(2) 0.045(9) Uani 0.50 1 d PD B -7
H24A H 1.0165 1.2552 0.9368 0.054 Uiso 0.50 1 calc PR B -7
H24B H 1.0237 1.3278 0.9311 0.054 Uiso 0.50 1 calc PR B -7
C23B C 0.9604(12) 1.2933(12) 0.8551(16) 0.031(6) Uani 0.50 1 d PD B -7
H23C H 0.9248 1.2964 0.8890 0.038 Uiso 0.50 1 calc PR B -7
H23D H 0.9614 1.3305 0.8239 0.038 Uiso 0.50 1 calc PR B -7
C22B C 0.9525(16) 1.2380(14) 0.8047(16) 0.026(5) Uani 0.50 1 d PD B -7
H22C H 0.9161 1.2439 0.7726 0.031 Uiso 0.50 1 calc PR B -7
H22D H 0.9453 1.2015 0.8359 0.031 Uiso 0.50 1 calc PR B -7
C25 C 1.0556(8) 1.1563(9) 0.6283(12) 0.0262(10) Uani 0.50 1 d PDU B 3
H25 H 1.0351 1.1383 0.5834 0.031 Uiso 0.50 1 calc PR B 3
C26 C 1.079(2) 1.2187(12) 0.605(4) 0.031(5) Uani 0.50 1 d PDU B 3
H26A H 1.0958 1.2397 0.6494 0.037 Uiso 0.50 1 calc PR B 3
H26B H 1.0440 1.2433 0.5864 0.037 Uiso 0.50 1 calc PR B 3
C27 C 1.1300(14) 1.2150(12) 0.542(2) 0.040(5) Uani 0.50 1 d PDU B 3
H27A H 1.1098 1.2242 0.4935 0.048 Uiso 0.50 1 calc PR B 3
H27B H 1.1593 1.2485 0.5512 0.048 Uiso 0.50 1 calc PR B 3
C28 C 1.1627(15) 1.1648(13) 0.5315(19) 0.042(5) Uani 0.50 1 d PDU B 3
H28A H 1.2060 1.1775 0.5272 0.051 Uiso 0.50 1 calc PR B 3
H28B H 1.1509 1.1479 0.4822 0.051 Uiso 0.50 1 calc PR B 3
C29 C 1.161(2) 1.1118(14) 0.588(3) 0.040(9) Uani 0.50 1 d PDU B 3
H29A H 1.2003 1.1102 0.6143 0.048 Uiso 0.50 1 calc PR B 3
H29B H 1.1562 1.0733 0.5596 0.048 Uiso 0.50 1 calc PR B 3
C30 C 1.1093(10) 1.1149(11) 0.6468(17) 0.041(5) Uani 0.50 1 d PDU B 3
H30A H 1.0935 1.0731 0.6547 0.050 Uiso 0.50 1 calc PR B 3
H30B H 1.1273 1.1286 0.6946 0.050 Uiso 0.50 1 calc PR B 3
C25B C 1.0746(8) 1.1663(8) 0.6572(13) 0.0262(10) Uani 0.50 1 d PD B 4
H25B H 1.1042 1.1699 0.6995 0.031 Uiso 0.50 1 calc PR B 4
C26B C 1.087(3) 1.2217(15) 0.607(4) 0.031(5) Uani 0.50 1 d PD B 4
H26C H 1.0806 1.2594 0.6367 0.037 Uiso 0.50 1 calc PR B 4
H26D H 1.0573 1.2219 0.5655 0.037 Uiso 0.50 1 calc PR B 4
C27B C 1.1544(13) 1.2218(11) 0.574(2) 0.040(5) Uani 0.50 1 d PD B 4
H27C H 1.1530 1.2424 0.5249 0.048 Uiso 0.50 1 calc PR B 4
H27D H 1.1801 1.2473 0.6074 0.048 Uiso 0.50 1 calc PR B 4
C28B C 1.1824(13) 1.1693(13) 0.565(2) 0.042(5) Uani 0.50 1 d PD B 4
H28C H 1.2173 1.1694 0.6003 0.051 Uiso 0.50 1 calc PR B 4
H28D H 1.2001 1.1701 0.5142 0.051 Uiso 0.50 1 calc PR B 4
C29B C 1.1512(18) 1.1072(12) 0.574(3) 0.040(9) Uani 0.50 1 d PD B 4
H29C H 1.1800 1.0791 0.5988 0.048 Uiso 0.50 1 calc PR B 4
H29D H 1.1431 1.0906 0.5232 0.048 Uiso 0.50 1 calc PR B 4
C30B C 1.0908(11) 1.1071(9) 0.6180(16) 0.041(5) Uani 0.50 1 d PD B 4
H30C H 1.0572 1.0968 0.5831 0.050 Uiso 0.50 1 calc PR B 4
H30D H 1.0928 1.0744 0.6559 0.050 Uiso 0.50 1 calc PR B 4
C31 C 0.1116(6) 0.3814(5) 0.5784(9) 0.026(3) Uani 1 1 d . . .
C32 C 0.1107(6) 0.3836(6) 0.4989(8) 0.024(3) Uani 1 1 d . . .
H32 H 0.1482 0.3849 0.4722 0.029 Uiso 1 1 calc R . .
C33 C 0.0573(7) 0.3837(7) 0.4606(8) 0.030(3) Uani 1 1 d . . .
H33 H 0.0581 0.3845 0.4076 0.036 Uiso 1 1 calc R . .
C34 C 0.0000 0.3827(7) 0.4983(12) 0.022(4) Uani 1 2 d S . .
C35 C 0.0000 0.3796(6) 0.5749(10) 0.015(3) Uani 1 2 d S . .
C36 C 0.0569(6) 0.3787(5) 0.6148(8) 0.025(3) Uani 1 1 d U . .
H36 H 0.0564 0.3761 0.6678 0.030 Uiso 1 1 calc R . .
C37 C 0.2665(9) 0.4325(8) 0.7801(12) 0.0279(7) Uani 0.559(19) 1 d PDU C 5
H37 H 0.2408 0.4146 0.8208 0.034 Uiso 0.559(19) 1 calc PR C 5
C38 C 0.3307(12) 0.4461(19) 0.815(3) 0.030(5) Uani 0.559(19) 1 d PDU C 5
H38A H 0.3613 0.4457 0.7746 0.036 Uiso 0.559(19) 1 calc PR C 5
H38B H 0.3409 0.4122 0.8497 0.036 Uiso 0.559(19) 1 calc PR C 5
C39 C 0.3380(13) 0.5077(19) 0.860(3) 0.049(9) Uani 0.559(19) 1 d PDU C 5
H39A H 0.3395 0.4970 0.9134 0.059 Uiso 0.559(19) 1 calc PR C 5
H39B H 0.3787 0.5243 0.8467 0.059 Uiso 0.559(19) 1 calc PR C 5
C40 C 0.2977(14) 0.5542(13) 0.853(2) 0.049(5) Uani 0.559(19) 1 d PDU C 5
H40A H 0.3159 0.5852 0.8194 0.059 Uiso 0.559(19) 1 calc PR C 5
H40B H 0.2927 0.5733 0.9027 0.059 Uiso 0.559(19) 1 calc PR C 5
C41 C 0.2356(13) 0.5385(13) 0.824(2) 0.052(8) Uani 0.559(19) 1 d PDU C 5
H41A H 0.2105 0.5209 0.8642 0.062 Uiso 0.559(19) 1 calc PR C 5
H41B H 0.2151 0.5759 0.8054 0.062 Uiso 0.559(19) 1 calc PR C 5
C42 C 0.2407(11) 0.4958(10) 0.7640(15) 0.034(4) Uani 0.559(19) 1 d PDU C 5
H42A H 0.2665 0.5145 0.7248 0.041 Uiso 0.559(19) 1 calc PR C 5
H42B H 0.1995 0.4903 0.7422 0.041 Uiso 0.559(19) 1 calc PR C 5
C37B C 0.2828(10) 0.4386(11) 0.7743(16) 0.0279(7) Uani 0.441(19) 1 d PD C 6
H37B H 0.2861 0.4705 0.7347 0.034 Uiso 0.441(19) 1 calc PR C 6
C38B C 0.3396(15) 0.458(3) 0.819(4) 0.030(5) Uani 0.441(19) 1 d PD C 6
H38C H 0.3704 0.4738 0.7833 0.036 Uiso 0.441(19) 1 calc PR C 6
H38D H 0.3573 0.4211 0.8427 0.036 Uiso 0.441(19) 1 calc PR C 6
C39B C 0.3283(16) 0.507(3) 0.881(3) 0.049(9) Uani 0.441(19) 1 d PD C 6
H39C H 0.3435 0.4905 0.9291 0.059 Uiso 0.441(19) 1 calc PR C 6
H39D H 0.3542 0.5430 0.8692 0.059 Uiso 0.441(19) 1 calc PR C 6
C40B C 0.2712(17) 0.5283(18) 0.894(2) 0.049(5) Uani 0.441(19) 1 d PD C 6
H40C H 0.2746 0.5729 0.9003 0.059 Uiso 0.441(19) 1 calc PR C 6
H40D H 0.2580 0.5114 0.9423 0.059 Uiso 0.441(19) 1 calc PR C 6
C41B C 0.2203(16) 0.5178(17) 0.840(2) 0.052(8) Uani 0.441(19) 1 d PD C 6
H41C H 0.1810 0.5221 0.8673 0.062 Uiso 0.441(19) 1 calc PR C 6
H41D H 0.2217 0.5494 0.8009 0.062 Uiso 0.441(19) 1 calc PR C 6
C42B C 0.2226(10) 0.4595(14) 0.8063(19) 0.034(4) Uani 0.441(19) 1 d PD C 6
H42C H 0.1921 0.4589 0.7655 0.041 Uiso 0.441(19) 1 calc PR C 6
H42D H 0.2095 0.4291 0.8439 0.041 Uiso 0.441(19) 1 calc PR C 6
C43 C 0.3474(6) 0.3750(5) 0.6589(7) 0.033(3) Uani 1 1 d D C .
H43 H 0.3830 0.3728 0.6937 0.040 Uiso 1 1 calc R . .
C44 C 0.3516(9) 0.4338(7) 0.6116(10) 0.047(4) Uani 1 1 d D . .
H44A H 0.3143 0.4373 0.5806 0.056 Uiso 1 1 calc R . .
H44B H 0.3525 0.4693 0.6457 0.056 Uiso 1 1 calc R . .
C45 C 0.4072(11) 0.4366(9) 0.5606(9) 0.057(5) Uani 1 1 d . . .
H45A H 0.4450 0.4373 0.5911 0.069 Uiso 1 1 calc R . .
H45B H 0.4059 0.4743 0.5303 0.069 Uiso 1 1 calc R . .
C46 C 0.4077(11) 0.3792(8) 0.5077(11) 0.053(5) Uani 1 1 d . . .
H46A H 0.3719 0.3807 0.4739 0.064 Uiso 1 1 calc R . .
H46B H 0.4450 0.3796 0.4766 0.064 Uiso 1 1 calc R . .
C47 C 0.4057(9) 0.3224(9) 0.5524(11) 0.049(4) Uani 1 1 d . . .
H47A H 0.4434 0.3191 0.5827 0.059 Uiso 1 1 calc R . .
H47B H 0.4041 0.2868 0.5183 0.059 Uiso 1 1 calc R . .
C48 C 0.3499(8) 0.3214(6) 0.6041(10) 0.043(4) Uani 1 1 d D . .
H48A H 0.3124 0.3218 0.5731 0.051 Uiso 1 1 calc R . .
H48B H 0.3501 0.2829 0.6330 0.051 Uiso 1 1 calc R . .
C49 C 0.2710(17) 0.3060(15) 0.767(2) 0.037(4) Uani 0.50 1 d PDU C 1
H49 H 0.2641 0.2733 0.7293 0.044 Uiso 0.50 1 calc PR C 1
C50 C 0.3314(15) 0.288(2) 0.806(3) 0.040(7) Uani 0.50 1 d PDU C 1
H50A H 0.3637 0.2838 0.7671 0.048 Uiso 0.50 1 calc PR C 1
H50B H 0.3438 0.3207 0.8404 0.048 Uiso 0.50 1 calc PR C 1
C51 C 0.3258(14) 0.228(2) 0.848(3) 0.038(6) Uani 0.50 1 d PDU C 1
H51A H 0.3617 0.2243 0.8818 0.046 Uiso 0.50 1 calc PR C 1
H51B H 0.3272 0.1942 0.8123 0.046 Uiso 0.50 1 calc PR C 1
C52 C 0.2675(18) 0.222(2) 0.896(2) 0.051(8) Uani 0.50 1 d PDU C 1
H52A H 0.2662 0.1816 0.9198 0.061 Uiso 0.50 1 calc PR C 1
H52B H 0.2672 0.2536 0.9357 0.061 Uiso 0.50 1 calc PR C 1
C53 C 0.2122(14) 0.2305(15) 0.845(3) 0.048(6) Uani 0.50 1 d PDU C 1
H53A H 0.1737 0.2223 0.8718 0.057 Uiso 0.50 1 calc PR C 1
H53B H 0.2147 0.2031 0.8008 0.057 Uiso 0.50 1 calc PR C 1
C54 C 0.2164(17) 0.3008(15) 0.820(2) 0.050(5) Uani 0.50 1 d PDU C 1
H54A H 0.1785 0.3133 0.7938 0.060 Uiso 0.50 1 calc PR C 1
H54B H 0.2222 0.3272 0.8639 0.060 Uiso 0.50 1 calc PR C 1
C49B C 0.2823(17) 0.3064(18) 0.770(3) 0.037(4) Uani 0.50 1 d PD C 2
H49B H 0.2889 0.2753 0.7302 0.044 Uiso 0.50 1 calc PR C 2
C50B C 0.3381(17) 0.294(2) 0.819(3) 0.040(7) Uani 0.50 1 d PD C 2
H50C H 0.3751 0.2966 0.7871 0.048 Uiso 0.50 1 calc PR C 2
H50D H 0.3409 0.3256 0.8575 0.048 Uiso 0.50 1 calc PR C 2
C51B C 0.3380(15) 0.232(2) 0.857(3) 0.038(6) Uani 0.50 1 d PD C 2
H51C H 0.3642 0.2348 0.9017 0.046 Uiso 0.50 1 calc PR C 2
H51D H 0.3570 0.2022 0.8225 0.046 Uiso 0.50 1 calc PR C 2
C52B C 0.2755(19) 0.207(2) 0.881(2) 0.051(8) Uani 0.50 1 d PD C 2
H52C H 0.2797 0.1642 0.8972 0.061 Uiso 0.50 1 calc PR C 2
H52D H 0.2593 0.2313 0.9229 0.061 Uiso 0.50 1 calc PR C 2
C53B C 0.2319(14) 0.2108(14) 0.814(2) 0.048(6) Uani 0.50 1 d PD C 2
H53C H 0.1926 0.1904 0.8254 0.057 Uiso 0.50 1 calc PR C 2
H53D H 0.2501 0.1919 0.7690 0.057 Uiso 0.50 1 calc PR C 2
C54B C 0.2225(15) 0.2831(14) 0.803(2) 0.050(5) Uani 0.50 1 d PD C 2
H54C H 0.1883 0.2912 0.7678 0.060 Uiso 0.50 1 calc PR C 2
H54D H 0.2136 0.3032 0.8510 0.060 Uiso 0.50 1 calc PR C 2
P1 P 1.0000 0.6008(2) 0.6608(2) 0.0196(9) Uani 1 2 d SD . .
P2 P 1.0000 1.1577(2) 0.7010(3) 0.0262(10) Uani 1 2 d SD . .
P3 P 0.27668(15) 0.37469(15) 0.7127(2) 0.0279(7) Uani 1 1 d D . .

loop_
_atom_site_aniso_label
_atom_site_aniso_U_11
_atom_site_aniso_U_22
_atom_site_aniso_U_33
_atom_site_aniso_U_23
_atom_site_aniso_U_13
_atom_site_aniso_U_12
Au1 0.0259(3) 0.0183(3) 0.0244(3) -0.0022(3) 0.000 0.000
Au2 0.0263(4) 0.0188(3) 0.0344(4) -0.0007(3) 0.000 0.000
Au3 0.0243(2) 0.0332(3) 0.0390(3) 0.0098(3) -0.0135(3) -0.0094(2)
C1 0.025(9) 0.023(8) 0.022(9) 0.001(7) 0.000 0.000
C2 0.034(10) 0.025(9) 0.036(12) -0.004(8) 0.000 0.000
C3 0.031(10) 0.046(12) 0.028(11) 0.009(9) 0.000 0.000
C4 0.024(8) 0.025(9) 0.028(10) -0.007(8) 0.000 0.000
C5 0.030(11) 0.067(16) 0.035(12) -0.001(12) 0.000 0.000
C6 0.043(11) 0.023(9) 0.024(10) -0.020(8) 0.000 0.000
C7 0.014(8) 0.025(9) 0.053(14) -0.013(9) 0.000 0.000
C8 0.012(7) 0.033(9) 0.024(9) 0.011(8) 0.000 0.000
C9 0.006(7) 0.043(11) 0.019(9) -0.002(8) 0.000 0.000
C10 0.028(9) 0.020(7) 0.012(7) 0.012(7) 0.000 0.000
C11 0.028(9) 0.019(8) 0.017(8) -0.001(6) 0.000 0.000
C12 0.064(11) 0.066(11) 0.023(7) 0.008(8) 0.006(8) -0.031(9)
C13 0.14(2) 0.078(15) 0.020(8) 0.020(9) -0.012(12) -0.062(15)
C14 0.13(3) 0.035(12) 0.023(12) 0.006(10) 0.000 0.000
C15 0.031(4) 0.031(4) 0.031(4) 0.0009(10) 0.0005(10) 0.0011(10)
C16 0.021(8) 0.027(5) 0.025(8) 0.006(5) 0.004(7) -0.001(5)
C17 0.036(12) 0.032(9) 0.034(14) -0.023(9) -0.004(8) 0.001(8)
C18 0.030(9) 0.050(10) 0.030(11) -0.020(10) -0.010(8) 0.010(8)
C19 0.049(10) 0.031(8) 0.05(2) -0.009(11) -0.006(13) 0.025(8)
C20 0.039(10) 0.045(11) 0.047(13) -0.022(9) -0.008(8) 0.006(8)
C15B 0.031(4) 0.031(4) 0.031(4) 0.0009(10) 0.0005(10) 0.0011(10)
C16B 0.021(8) 0.027(5) 0.025(8) 0.006(5) 0.004(7) -0.001(5)
C17B 0.036(12) 0.032(9) 0.034(14) -0.023(9) -0.004(8) 0.001(8)
C18B 0.030(9) 0.050(10) 0.030(11) -0.020(10) -0.010(8) 0.010(8)
C19B 0.049(10) 0.031(8) 0.05(2) -0.009(11) -0.006(13) 0.025(8)
C20B 0.039(10) 0.045(11) 0.047(13) -0.022(9) -0.008(8) 0.006(8)
C21 0.04(2) 0.038(11) 0.004(9) 0.006(7) 0.000(10) -0.003(14)
C22 0.034(19) 0.020(13) 0.024(8) 0.002(7) 0.004(8) 0.003(7)
C23 0.050(11) 0.040(11) 0.042(11) -0.014(8) -0.008(9) -0.001(9)
C24 0.06(3) 0.039(16) 0.036(17) -0.007(14) 0.002(15) 0.020(14)
C23B 0.029(15) 0.027(14) 0.038(19) -0.005(13) 0.016(14) 0.008(12)
C22B 0.034(19) 0.020(13) 0.024(8) 0.002(7) 0.004(8) 0.003(7)
C25 0.029(2) 0.0158(19) 0.034(3) -0.0075(18) -0.002(6) -0.003(5)
C26 0.024(12) 0.025(6) 0.043(9) 0.006(6) 0.002(9) 0.000(6)
C27 0.036(13) 0.024(8) 0.059(16) 0.008(10) 0.006(9) 0.003(8)
C28 0.034(8) 0.046(7) 0.047(9) 0.009(7) 0.007(7) 0.011(6)
C29 0.040(12) 0.021(7) 0.058(18) -0.002(9) -0.009(14) 0.014(8)
C30 0.057(8) 0.024(6) 0.043(9) 0.022(7) -0.021(6) -0.010(6)
C25B 0.029(2) 0.0158(19) 0.034(3) -0.0075(18) -0.002(6) -0.003(5)
C26B 0.024(12) 0.025(6) 0.043(9) 0.006(6) 0.002(9) 0.000(6)
C27B 0.036(13) 0.024(8) 0.059(16) 0.008(10) 0.006(9) 0.003(8)
C28B 0.034(8) 0.046(7) 0.047(9) 0.009(7) 0.007(7) 0.011(6)
C29B 0.040(12) 0.021(7) 0.058(18) -0.002(9) -0.009(14) 0.014(8)
C30B 0.057(8) 0.024(6) 0.043(9) 0.022(7) -0.021(6) -0.010(6)
C31 0.021(6) 0.021(6) 0.036(8) 0.004(5) -0.016(5) -0.004(5)
C32 0.023(6) 0.028(6) 0.021(7) 0.003(5) -0.001(5) 0.002(5)
C33 0.030(7) 0.045(8) 0.015(6) -0.002(5) 0.004(5) -0.001(6)
C34 0.019(8) 0.017(8) 0.031(11) -0.002(7) 0.000 0.000
C35 0.017(7) 0.007(6) 0.022(9) -0.003(6) 0.000 0.000
C36 0.031(6) 0.026(5) 0.017(5) 0.004(4) -0.020(5) -0.007(4)
C37 0.0210(15) 0.0276(16) 0.035(2) 0.0067(14) -0.0091(14) -0.0055(12)
C38 0.023(8) 0.032(14) 0.036(9) -0.006(10) -0.008(8) 0.005(10)
C39 0.026(10) 0.061(10) 0.06(2) -0.042(13) -0.011(13) 0.006(8)
C40 0.049(8) 0.046(8) 0.051(9) -0.008(7) -0.007(7) 0.005(6)
C41 0.046(11) 0.046(13) 0.063(16) -0.004(12) -0.016(12) 0.020(10)
C42 0.021(8) 0.042(8) 0.038(10) 0.006(7) -0.002(7) 0.011(7)
C37B 0.0210(15) 0.0276(16) 0.035(2) 0.0067(14) -0.0091(14) -0.0055(12)
C38B 0.023(8) 0.032(14) 0.036(9) -0.006(10) -0.008(8) 0.005(10)
C39B 0.026(10) 0.061(10) 0.06(2) -0.042(13) -0.011(13) 0.006(8)
C40B 0.049(8) 0.046(8) 0.051(9) -0.008(7) -0.007(7) 0.005(6)
C41B 0.046(11) 0.046(13) 0.063(16) -0.004(12) -0.016(12) 0.020(10)
C42B 0.021(8) 0.042(8) 0.038(10) 0.006(7) -0.002(7) 0.011(7)
C43 0.034(7) 0.039(8) 0.027(9) 0.004(6) -0.002(6) 0.005(6)
C44 0.057(10) 0.041(8) 0.042(9) 0.001(8) 0.003(8) -0.019(8)
C45 0.097(15) 0.056(11) 0.019(8) 0.011(7) 0.018(9) -0.027(10)
C46 0.064(12) 0.058(11) 0.036(10) 0.010(8) 0.002(9) 0.004(9)
C47 0.051(10) 0.059(11) 0.037(9) -0.011(8) 0.004(8) 0.015(8)
C48 0.041(9) 0.032(8) 0.055(11) -0.003(7) 0.001(8) 0.002(6)
C49 0.047(9) 0.029(6) 0.034(7) -0.005(5) -0.007(7) 0.000(6)
C50 0.043(8) 0.029(10) 0.048(18) 0.003(12) -0.034(10) -0.014(8)
C51 0.025(10) 0.053(10) 0.036(13) 0.011(9) -0.016(11) 0.004(10)
C52 0.039(11) 0.055(17) 0.058(16) 0.021(13) -0.007(9) -0.006(11)
C53 0.022(10) 0.047(12) 0.073(18) 0.016(11) -0.005(9) 0.008(9)
C54 0.055(7) 0.046(9) 0.049(9) 0.004(8) -0.004(7) 0.009(7)
C49B 0.047(9) 0.029(6) 0.034(7) -0.005(5) -0.007(7) 0.000(6)
C50B 0.043(8) 0.029(10) 0.048(18) 0.003(12) -0.034(10) -0.014(8)
C51B 0.025(10) 0.053(10) 0.036(13) 0.011(9) -0.016(11) 0.004(10)
C52B 0.039(11) 0.055(17) 0.058(16) 0.021(13) -0.007(9) -0.006(11)
C53B 0.022(10) 0.047(12) 0.073(18) 0.016(11) -0.005(9) 0.008(9)
C54B 0.055(7) 0.046(9) 0.049(9) 0.004(8) -0.004(7) 0.009(7)
P1 0.022(2) 0.020(2) 0.017(2) 0.0011(15) 0.000 0.000
P2 0.029(2) 0.0158(19) 0.034(3) -0.0075(18) -0.002(6) -0.003(5)
P3 0.0210(15) 0.0276(16) 0.035(2) 0.0067(14) -0.0091(14) -0.0055(12)

loop_
_atom_type_symbol
_atom_type_description
_atom_type_scat_dispersion_real
_atom_type_scat_dispersion_imag
_atom_type_scat_source
C C 0.0033 0.0016 'International Tables Vol C Tables 4.2.6.8 and 6.1.1.4'
H H 0.0000 0.0000 'International Tables Vol C Tables 4.2.6.8 and 6.1.1.4'
P P 0.1023 0.0942 'International Tables Vol C Tables 4.2.6.8 and 6.1.1.4'
Au Au -2.0133 8.8022 'International Tables Vol C Tables 4.2.6.8 and 6.1.1.4'

loop_
_geom_angle_atom_site_label_1
_geom_angle_atom_site_label_2
_geom_angle_atom_site_label_3
_geom_angle
_geom_angle_site_symmetry_1
_geom_angle_site_symmetry_3
C1 Au1 P1 178.6(6) . .
C7 Au2 P2 175.8(7) . .
C31 Au3 P3 177.2(5) . .
C2 C1 C10 115.8(17) . .
C2 C1 Au1 123.2(14) . .
C10 C1 Au1 121.0(14) . .
C3 C2 C1 125(2) . .
C3 C2 H2 117.7 . .
C1 C2 H2 117.7 . .
C2 C3 C4 120(2) . .
C2 C3 H3 120.1 . .
C4 C3 H3 120.1 . .
C9 C4 C3 119.1(18) . .
C9 C4 C5 119.6(19) . .
C3 C4 C5 121(2) . .
C6 C5 C4 119(2) . .
C6 C5 H5 120.7 . .
C4 C5 H5 120.7 . .
C5 C6 C7 125.6(18) . .
C5 C6 H6 117.2 . .
C7 C6 H6 117.2 . .
C8 C7 C6 114.9(18) . .
C8 C7 Au2 120.3(17) . .
C6 C7 Au2 124.8(14) . .
C7 C8 C9 123.5(19) . .
C7 C8 H8 118.3 . .
C9 C8 H8 118.3 . .
C4 C9 C10 119.6(17) . .
C4 C9 C8 117.9(18) . .
C10 C9 C8 122.5(17) . .
C1 C10 C9 121.3(17) . .
C1 C10 H10 119.4 . .
C9 C10 H10 119.4 . .
C12 C11 C12 110.7(18) . 4_755
C12 C11 P1 113.3(10) . .
C12 C11 P1 113.3(10) 4_755 .
C12 C11 H11 106.3 . .
C12 C11 H11 106.3 4_755 .
P1 C11 H11 106.3 . .
C11 C12 C13 114.2(18) . .
C11 C12 H12A 108.7 . .
C13 C12 H12A 108.7 . .
C11 C12 H12B 108.7 . .
C13 C12 H12B 108.7 . .
H12A C12 H12B 107.6 . .
C14 C13 C12 107.9(17) . .
C14 C13 H13A 110.1 . .
C12 C13 H13A 110.1 . .
C14 C13 H13B 110.1 . .
C12 C13 H13B 110.1 . .
H13A C13 H13B 108.4 . .
C13 C14 C13 111(3) . 4_755
C13 C14 H14A 109.5 . .
C13 C14 H14A 109.5 4_755 .
C13 C14 H14B 109.5 . .
C13 C14 H14B 109.5 4_755 .
H14A C14 H14B 108.1 . .
C20 C15 C16 106.1(19) . .
C20 C15 P1 112.8(17) . .
C16 C15 P1 114.1(16) . .
C20 C15 H15 107.9 . .
C16 C15 H15 107.9 . .
P1 C15 H15 107.9 . .
C17 C16 C15 115.8(16) . .
C17 C16 H16A 108.3 . .
C15 C16 H16A 108.3 . .
C17 C16 H16B 108.3 . .
C15 C16 H16B 108.3 . .
H16A C16 H16B 107.4 . .
C16 C17 C18 113(2) . .
C16 C17 H17A 108.9 . .
C18 C17 H17A 108.9 . .
C16 C17 H17B 108.9 . .
C18 C17 H17B 108.9 . .
H17A C17 H17B 107.8 . .
C19 C18 C17 112(2) . .
C19 C18 H18A 109.2 . .
C17 C18 H18A 109.2 . .
C19 C18 H18B 109.2 . .
C17 C18 H18B 109.2 . .
H18A C18 H18B 107.9 . .
C18 C19 C20 107(2) . .
C18 C19 H19A 110.2 . .
C20 C19 H19A 110.2 . .
C18 C19 H19B 110.2 . .
C20 C19 H19B 110.2 . .
H19A C19 H19B 108.5 . .
C19 C20 C15 112(2) . .
C19 C20 H20A 109.2 . .
C15 C20 H20A 109.2 . .
C19 C20 H20B 109.2 . .
C15 C20 H20B 109.2 . .
H20A C20 H20B 107.9 . .
C20B C15B C16B 108.4(18) . .
C20B C15B P1 121.9(17) . .
C16B C15B P1 117.7(16) . .
C20B C15B H15B 101.6 . .
C16B C15B H15B 101.6 . .
P1 C15B H15B 101.6 . .
C17B C16B C15B 116.0(16) . .
C17B C16B H16C 108.3 . .
C15B C16B H16C 108.3 . .
C17B C16B H16D 108.3 . .
C15B C16B H16D 108.3 . .
H16C C16B H16D 107.4 . .
C16B C17B C18B 111(2) . .
C16B C17B H17C 109.4 . .
C18B C17B H17C 109.4 . .
C16B C17B H17D 109.4 . .
C18B C17B H17D 109.4 . .
H17C C17B H17D 108.0 . .
C19B C18B C17B 110(2) . .
C19B C18B H18C 109.7 . .
C17B C18B H18C 109.7 . .
C19B C18B H18D 109.7 . .
C17B C18B H18D 109.7 . .
H18C C18B H18D 108.2 . .
C18B C19B C20B 107(2) . .
C18B C19B H19C 110.2 . .
C20B C19B H19C 110.2 . .
C18B C19B H19D 110.2 . .
C20B C19B H19D 110.2 . .
H19C C19B H19D 108.5 . .
C15B C20B C19B 115(2) . .
C15B C20B H20C 108.6 . .
C19B C20B H20C 108.6 . .
C15B C20B H20D 108.6 . .
C19B C20B H20D 108.6 . .
H20C C20B H20D 107.6 . .
C22B C21 C22 111.0(18) . .
C22B C21 P2 111.1(19) . .
C22 C21 P2 109.4(19) . .
C22B C21 H21 108.4 . .
C22 C21 H21 108.4 . .
P2 C21 H21 108.4 . .
C23 C22 C21 110(2) . .
C23 C22 H22A 109.7 . .
C21 C22 H22A 109.7 . .
C23 C22 H22B 109.7 . .
C21 C22 H22B 109.7 . .
H22A C22 H22B 108.2 . .
C22 C23 C24 111(3) . .
C22 C23 H23A 109.4 . .
C24 C23 H23A 109.4 . .
C22 C23 H23B 109.4 . .
C24 C23 H23B 109.4 . .
H23A C23 H23B 108.0 . .
C23B C24 C23 109(3) . .
C23B C24 H24A 109.9 . .
C23 C24 H24A 109.9 . .
C23B C24 H24B 109.9 . .
C23 C24 H24B 109.9 . .
H24A C24 H24B 108.3 . .
C22B C23B C24 112(2) . .
C22B C23B H23C 109.1 . .
C24 C23B H23C 109.1 . .
C22B C23B H23D 109.1 . .
C24 C23B H23D 109.1 . .
H23C C23B H23D 107.9 . .
C23B C22B C21 112.0(19) . .
C23B C22B H22C 109.2 . .
C21 C22B H22C 109.2 . .
C23B C22B H22D 109.2 . .
C21 C22B H22D 109.2 . .
H22C C22B H22D 107.9 . .
C26 C25 C30 110(2) . .
C26 C25 P2 114.2(14) . .
C30 C25 P2 112.3(13) . .
C26 C25 H25 106.6 . .
C30 C25 H25 106.6 . .
P2 C25 H25 106.6 . .
C25 C26 C27 112(2) . .
C25 C26 H26A 109.1 . .
C27 C26 H26A 109.1 . .
C25 C26 H26B 109.1 . .
C27 C26 H26B 109.1 . .
H26A C26 H26B 107.9 . .
C28 C27 C26 121(2) . .
C28 C27 H27A 107.0 . .
C26 C27 H27A 107.0 . .
C28 C27 H27B 107.0 . .
C26 C27 H27B 107.0 . .
H27A C27 H27B 106.7 . .
C27 C28 C29 121(2) . .
C27 C28 H28A 107.0 . .
C29 C28 H28A 107.0 . .
C27 C28 H28B 107.0 . .
C29 C28 H28B 107.0 . .
H28A C28 H28B 106.7 . .
C28 C29 C30 115.9(18) . .
C28 C29 H29A 108.3 . .
C30 C29 H29A 108.3 . .
C28 C29 H29B 108.3 . .
C30 C29 H29B 108.3 . .
H29A C29 H29B 107.4 . .
C25 C30 C29 116(2) . .
C25 C30 H30A 108.3 . .
C29 C30 H30A 108.3 . .
C25 C30 H30B 108.3 . .
C29 C30 H30B 108.3 . .
H30A C30 H30B 107.4 . .
C30B C25B C26B 112(2) . .
C30B C25B P2 108.6(12) . .
C26B C25B P2 119.5(17) . .
C30B C25B H25B 105.3 . .
C26B C25B H25B 105.3 . .
P2 C25B H25B 105.3 . .
C25B C26B C27B 112(2) . .
C25B C26B H26C 109.1 . .
C27B C26B H26C 109.1 . .
C25B C26B H26D 109.1 . .
C27B C26B H26D 109.1 . .
H26C C26B H26D 107.9 . .
C28B C27B C26B 119(2) . .
C28B C27B H27C 107.7 . .
C26B C27B H27C 107.7 . .
C28B C27B H27D 107.7 . .
C26B C27B H27D 107.7 . .
H27C C27B H27D 107.1 . .
C27B C28B C29B 124(2) . .
C27B C28B H28C 106.3 . .
C29B C28B H28C 106.3 . .
C27B C28B H28D 106.3 . .
C29B C28B H28D 106.3 . .
H28C C28B H28D 106.4 . .
C28B C29B C30B 115.8(19) . .
C28B C29B H29C 108.3 . .
C30B C29B H29C 108.3 . .
C28B C29B H29D 108.3 . .
C30B C29B H29D 108.3 . .
H29C C29B H29D 107.4 . .
C25B C30B C29B 115.9(19) . .
C25B C30B H30C 108.3 . .
C29B C30B H30C 108.3 . .
C25B C30B H30D 108.3 . .
C29B C30B H30D 108.3 . .
H30C C30B H30D 107.4 . .
C36 C31 C32 117.8(12) . .
C36 C31 Au3 119.2(11) . .
C32 C31 Au3 123.0(11) . .
C33 C32 C31 121.1(13) . .
C33 C32 H32 119.4 . .
C31 C32 H32 119.4 . .
C32 C33 C34 121.4(14) . .
C32 C33 H33 119.3 . .
C34 C33 H33 119.3 . .
C35 C34 C33 118.3(9) . 4
C35 C34 C33 118.3(9) . .
C33 C34 C33 123.4(19) 4 .
C34 C35 C36 119.8(9) . 4
C34 C35 C36 119.8(9) . .
C36 C35 C36 120.3(18) 4 .
C31 C36 C35 121.6(13) . .
C31 C36 H36 119.2 . .
C35 C36 H36 119.2 . .
C42 C37 C38 104(2) . .
C42 C37 P3 124.8(17) . .
C38 C37 P3 107.4(15) . .
C42 C37 H37 106.6 . .
C38 C37 H37 106.6 . .
P3 C37 H37 106.6 . .
C37 C38 C39 117.2(15) . .
C37 C38 H38A 108.0 . .
C39 C38 H38A 108.0 . .
C37 C38 H38B 108.0 . .
C39 C38 H38B 108.0 . .
H38A C38 H38B 107.3 . .
C40 C39 C38 122(2) . .
C40 C39 H39A 106.7 . .
C38 C39 H39A 106.7 . .
C40 C39 H39B 106.7 . .
C38 C39 H39B 106.7 . .
H39A C39 H39B 106.6 . .
C39 C40 C41 117(2) . .
C39 C40 H40A 108.1 . .
C41 C40 H40A 108.1 . .
C39 C40 H40B 108.1 . .
C41 C40 H40B 108.1 . .
H40A C40 H40B 107.3 . .
C42 C41 C40 110(2) . .
C42 C41 H41A 109.7 . .
C40 C41 H41A 109.7 . .
C42 C41 H41B 109.7 . .
C40 C41 H41B 109.7 . .
H41A C41 H41B 108.2 . .
C41 C42 C37 119(2) . .
C41 C42 H42A 107.5 . .
C37 C42 H42A 107.5 . .
C41 C42 H42B 107.5 . .
C37 C42 H42B 107.5 . .
H42A C42 H42B 107.0 . .
C42B C37B C38B 115(2) . .
C42B C37B P3 114.0(17) . .
C38B C37B P3 126.6(17) . .
C42B C37B H37B 96.7 . .
C38B C37B H37B 96.7 . .
P3 C37B H37B 96.7 . .
C37B C38B C39B 115.4(19) . .
C37B C38B H38C 108.4 . .
C39B C38B H38C 108.4 . .
C37B C38B H38D 108.4 . .
C39B C38B H38D 108.4 . .
H38C C38B H38D 107.5 . .
C40B C39B C38B 120(2) . .
C40B C39B H39C 107.4 . .
C38B C39B H39C 107.4 . .
C40B C39B H39D 107.4 . .
C38B C39B H39D 107.4 . .
H39C C39B H39D 106.9 . .
C39B C40B C41B 123(3) . .
C39B C40B H40C 106.7 . .
C41B C40B H40C 106.7 . .
C39B C40B H40D 106.7 . .
C41B C40B H40D 106.7 . .
H40C C40B H40D 106.6 . .
C42B C41B C40B 113(2) . .
C42B C41B H41C 109.0 . .
C40B C41B H41C 109.0 . .
C42B C41B H41D 109.0 . .
C40B C41B H41D 109.0 . .
H41C C41B H41D 107.8 . .
C41B C42B C37B 118(2) . .
C41B C42B H42C 107.8 . .
C37B C42B H42C 107.8 . .
C41B C42B H42D 107.8 . .
C37B C42B H42D 107.8 . .
H42C C42B H42D 107.1 . .
C48 C43 C44 106.8(12) . .
C48 C43 P3 111.5(10) . .
C44 C43 P3 110.0(10) . .
C48 C43 H43 109.5 . .
C44 C43 H43 109.5 . .
P3 C43 H43 109.5 . .
C45 C44 C43 114.1(15) . .
C45 C44 H44A 108.7 . .
C43 C44 H44A 108.7 . .
C45 C44 H44B 108.7 . .
C43 C44 H44B 108.7 . .
H44A C44 H44B 107.6 . .
C44 C45 C46 109.4(15) . .
C44 C45 H45A 109.8 . .
C46 C45 H45A 109.8 . .
C44 C45 H45B 109.8 . .
C46 C45 H45B 109.8 . .
H45A C45 H45B 108.2 . .
C47 C46 C45 110.4(16) . .
C47 C46 H46A 109.6 . .
C45 C46 H46A 109.6 . .
C47 C46 H46B 109.6 . .
C45 C46 H46B 109.6 . .
H46A C46 H46B 108.1 . .
C46 C47 C48 111.1(15) . .
C46 C47 H47A 109.4 . .
C48 C47 H47A 109.4 . .
C46 C47 H47B 109.4 . .
C48 C47 H47B 109.4 . .
H47A C47 H47B 108.0 . .
C43 C48 C47 113.9(13) . .
C43 C48 H48A 108.8 . .
C47 C48 H48A 108.8 . .
C43 C48 H48B 108.8 . .
C47 C48 H48B 108.8 . .
H48A C48 H48B 107.7 . .
C54 C49 C50 112(2) . .
C54 C49 P3 117(2) . .
C50 C49 P3 113(3) . .
C54 C49 H49 104.2 . .
C50 C49 H49 104.2 . .
P3 C49 H49 104.2 . .
C51 C50 C49 112.2(18) . .
C51 C50 H50A 109.2 . .
C49 C50 H50A 109.2 . .
C51 C50 H50B 109.2 . .
C49 C50 H50B 109.2 . .
H50A C50 H50B 107.9 . .
C50 C51 C52 115(2) . .
C50 C51 H51A 108.6 . .
C52 C51 H51A 108.6 . .
C50 C51 H51B 108.6 . .
C52 C51 H51B 108.6 . .
H51A C51 H51B 107.5 . .
C53 C52 C51 108(2) . .
C53 C52 H52A 110.0 . .
C51 C52 H52A 110.0 . .
C53 C52 H52B 110.0 . .
C51 C52 H52B 110.0 . .
H52A C52 H52B 108.4 . .
C52 C53 C54 104(2) . .
C52 C53 H53A 111.0 . .
C54 C53 H53A 111.0 . .
C52 C53 H53B 111.0 . .
C54 C53 H53B 111.0 . .
H53A C53 H53B 109.0 . .
C49 C54 C53 107(2) . .
C49 C54 H54A 110.4 . .
C53 C54 H54A 110.4 . .
C49 C54 H54B 110.4 . .
C53 C54 H54B 110.4 . .
H54A C54 H54B 108.6 . .
C54B C49B C50B 114(2) . .
C54B C49B P3 116(2) . .
C50B C49B P3 122(3) . .
C54B C49B H49B 99.6 . .
C50B C49B H49B 99.6 . .
P3 C49B H49B 99.6 . .
C51B C50B C49B 115(2) . .
C51B C50B H50C 108.6 . .
C49B C50B H50C 108.6 . .
C51B C50B H50D 108.6 . .
C49B C50B H50D 108.6 . .
H50C C50B H50D 107.5 . .
C50B C51B C52B 117(2) . .
C50B C51B H51C 108.2 . .
C52B C51B H51C 108.2 . .
C50B C51B H51D 108.2 . .
C52B C51B H51D 108.2 . .
H51C C51B H51D 107.3 . .
C53B C52B C51B 109(2) . .
C53B C52B H52C 109.9 . .
C51B C52B H52C 109.9 . .
C53B C52B H52D 109.9 . .
C51B C52B H52D 109.9 . .
H52C C52B H52D 108.3 . .
C52B C53B C54B 103(2) . .
C52B C53B H53C 111.1 . .
C54B C53B H53C 111.1 . .
C52B C53B H53D 111.1 . .
C54B C53B H53D 111.1 . .
H53C C53B H53D 109.1 . .
C49B C54B C53B 106(2) . .
C49B C54B H54C 110.6 . .
C53B C54B H54C 110.6 . .
C49B C54B H54D 110.6 . .
C53B C54B H54D 110.6 . .
H54C C54B H54D 108.7 . .
C15 P1 C15 90.7(17) . 4_755
C15 P1 C11 116.3(10) . .
C15 P1 C11 116.3(9) 4_755 .
C15 P1 C15B 104.4(13) . 4_755
C11 P1 C15B 106.3(9) . 4_755
C15 P1 C15B 104.4(13) 4_755 .
C11 P1 C15B 106.3(9) . .
C15B P1 C15B 118(2) 4_755 .
C15 P1 Au1 109.9(8) . .
C15 P1 Au1 109.9(8) 4_755 .
C11 P1 Au1 112.1(6) . .
C15B P1 Au1 107.1(9) 4_755 .
C15B P1 Au1 107.1(9) . .
C25 P2 C25 86.2(15) 4_755 .
C25 P2 C21 109.7(12) 4_755 4_755
C25 P2 C21 118.1(11) . 4_755
C25 P2 C21 118.2(11) 4_755 .
C25 P2 C21 109.7(12) . .
C25 P2 C25B 107.5(13) 4_755 .
C21 P2 C25B 103.3(12) 4_755 .
C21 P2 C25B 93.1(12) . .
C25 P2 C25B 107.5(13) . 4_755
C21 P2 C25B 93.1(12) 4_755 4_755
C21 P2 C25B 103.3(12) . 4_755
C25B P2 C25B 127.4(17) . 4_755
C25 P2 Au2 111.4(6) 4_755 .
C25 P2 Au2 111.4(6) . .
C21 P2 Au2 116.1(7) 4_755 .
C21 P2 Au2 116.1(7) . .
C25B P2 Au2 108.2(7) . .
C25B P2 Au2 108.2(7) 4_755 .
C37 P3 C49 102.9(18) . .
C37B P3 C49 109(2) . .
C37 P3 C43 117.7(8) . .
C37B P3 C43 105.0(9) . .
C49 P3 C43 110.4(14) . .
C37 P3 C49B 102.3(19) . .
C37B P3 C49B 107(2) . .
C43 P3 C49B 104.1(14) . .
C37 P3 Au3 105.3(7) . .
C37B P3 Au3 112.9(8) . .
C49 P3 Au3 106.3(14) . .
C43 P3 Au3 113.2(5) . .
C49B P3 Au3 113.9(13) . .

loop_
_geom_bond_atom_site_label_1
_geom_bond_atom_site_label_2
_geom_bond_distance
_geom_bond_site_symmetry_2
Au1 C1 2.021(19) .
Au1 P1 2.302(5) .
Au2 C7 1.99(2) .
Au2 P2 2.277(5) .
Au3 C31 2.052(13) .
Au3 P3 2.291(3) .
C1 C2 1.40(3) .
C1 C10 1.40(2) .
C2 C3 1.34(3) .
C2 H2 0.9500 .
C3 C4 1.42(3) .
C3 H3 0.9500 .
C4 C9 1.38(3) .
C4 C5 1.47(3) .
C5 C6 1.32(3) .
C5 H5 0.9500 .
C6 C7 1.41(3) .
C6 H6 0.9500 .
C7 C8 1.40(3) .
C8 C9 1.43(3) .
C8 H8 0.9500 .
C9 C10 1.43(3) .
C10 H10 0.9500 .
C11 C12 1.522(13) .
C11 C12 1.522(13) 4_755
C11 P1 1.784(12) .
C11 H11 1.0000 .
C12 C13 1.53(3) .
C12 H12A 0.9900 .
C12 H12B 0.9900 .
C13 C14 1.53(3) .
C13 H13A 0.9900 .
C13 H13B 0.9900 .
C14 C13 1.53(3) 4_755
C14 H14A 0.9900 .
C14 H14B 0.9900 .
C15 C20 1.534(15) .
C15 C16 1.553(14) .
C15 P1 1.764(14) .
C15 H15 1.0000 .
C16 C17 1.53(3) .
C16 H16A 0.9900 .
C16 H16B 0.9900 .
C17 C18 1.53(3) .
C17 H17A 0.9900 .
C17 H17B 0.9900 .
C18 C19 1.51(3) .
C18 H18A 0.9900 .
C18 H18B 0.9900 .
C19 C20 1.52(3) .
C19 H19A 0.9900 .
C19 H19B 0.9900 .
C20 H20A 0.9900 .
C20 H20B 0.9900 .
C15B C20B 1.519(15) .
C15B C16B 1.548(14) .
C15B P1 1.797(14) .
C15B H15B 1.0000 .
C16B C17B 1.53(3) .
C16B H16C 0.9900 .
C16B H16D 0.9900 .
C17B C18B 1.54(3) .
C17B H17C 0.9900 .
C17B H17D 0.9900 .
C18B C19B 1.51(3) .
C18B H18C 0.9900 .
C18B H18D 0.9900 .
C19B C20B 1.52(3) .
C19B H19C 0.9900 .
C19B H19D 0.9900 .
C20B H20C 0.9900 .
C20B H20D 0.9900 .
C21 C22B 1.523(15) .
C21 C22 1.531(15) .
C21 P2 1.820(14) .
C21 H21 1.0000 .
C22 C23 1.530(15) .
C22 H22A 0.9900 .
C22 H22B 0.9900 .
C23 C24 1.531(15) .
C23 H23A 0.9900 .
C23 H23B 0.9900 .
C24 C23B 1.528(15) .
C24 H24A 0.9900 .
C24 H24B 0.9900 .
C23B C22B 1.523(15) .
C23B H23C 0.9900 .
C23B H23D 0.9900 .
C22B H22C 0.9900 .
C22B H22D 0.9900 .
C25 C26 1.519(15) .
C25 C30 1.522(14) .
C25 P2 1.783(14) .
C25 H25 1.0000 .
C26 C27 1.60(3) .
C26 H26A 0.9900 .
C26 H26B 0.9900 .
C27 C28 1.33(3) .
C27 H27A 0.9900 .
C27 H27B 0.9900 .
C28 C29 1.54(3) .
C28 H28A 0.9900 .
C28 H28B 0.9900 .
C29 C30 1.542(15) .
C29 H29A 0.9900 .
C29 H29B 0.9900 .
C30 H30A 0.9900 .
C30 H30B 0.9900 .
C25B C30B 1.519(14) .
C25B C26B 1.533(15) .
C25B P2 1.821(14) .
C25B H25B 1.0000 .
C26B C27B 1.59(3) .
C26B H26C 0.9900 .
C26B H26D 0.9900 .
C27B C28B 1.32(3) .
C27B H27C 0.9900 .
C27B H27D 0.9900 .
C28B C29B 1.53(3) .
C28B H28C 0.9900 .
C28B H28D 0.9900 .
C29B C30B 1.541(15) .
C29B H29C 0.9900 .
C29B H29D 0.9900 .
C30B H30C 0.9900 .
C30B H30D 0.9900 .
C31 C36 1.37(2) .
C31 C32 1.42(2) .
C32 C33 1.355(19) .
C32 H32 0.9500 .
C33 C34 1.424(17) .
C33 H33 0.9500 .
C34 C35 1.37(3) .
C34 C33 1.424(17) 4
C35 C36 1.435(15) 4
C35 C36 1.435(15) .
C36 H36 0.9500 .
C37 C42 1.526(14) .
C37 C38 1.569(14) .
C37 P3 1.765(14) .
C37 H37 1.0000 .
C38 C39 1.58(3) .
C38 H38A 0.9900 .
C38 H38B 0.9900 .
C39 C40 1.35(3) .
C39 H39A 0.9900 .
C39 H39B 0.9900 .
C40 C41 1.50(3) .
C40 H40A 0.9900 .
C40 H40B 0.9900 .
C41 C42 1.42(3) .
C41 H41A 0.9900 .
C41 H41B 0.9900 .
C42 H42A 0.9900 .
C42 H42B 0.9900 .
C37B C42B 1.508(15) .
C37B C38B 1.535(14) .
C37B P3 1.789(14) .
C37B H37B 1.0000 .
C38B C39B 1.58(3) .
C38B H38C 0.9900 .
C38B H38D 0.9900 .
C39B C40B 1.35(4) .
C39B H39C 0.9900 .
C39B H39D 0.9900 .
C40B C41B 1.48(3) .
C40B H40C 0.9900 .
C40B H40D 0.9900 .
C41B C42B 1.42(3) .
C41B H41C 0.9900 .
C41B H41D 0.9900 .
C42B H42C 0.9900 .
C42B H42D 0.9900 .
C43 C48 1.531(13) .
C43 C44 1.547(13) .
C43 P3 1.822(12) .
C43 H43 1.0000 .
C44 C45 1.52(3) .
C44 H44A 0.9900 .
C44 H44B 0.9900 .
C45 C46 1.58(3) .
C45 H45A 0.9900 .
C45 H45B 0.9900 .
C46 C47 1.48(3) .
C46 H46A 0.9900 .
C46 H46B 0.9900 .
C47 C48 1.53(2) .
C47 H47A 0.9900 .
C47 H47B 0.9900 .
C48 H48A 0.9900 .
C48 H48B 0.9900 .
C49 C54 1.523(15) .
C49 C50 1.542(15) .
C49 P3 1.800(15) .
C49 H49 1.0000 .
C50 C51 1.52(2) .
C50 H50A 0.9900 .
C50 H50B 0.9900 .
C51 C52 1.54(3) .
C51 H51A 0.9900 .
C51 H51B 0.9900 .
C52 C53 1.53(3) .
C52 H52A 0.9900 .
C52 H52B 0.9900 .
C53 C54 1.61(3) .
C53 H53A 0.9900 .
C53 H53B 0.9900 .
C54 H54A 0.9900 .
C54 H54B 0.9900 .
C49B C54B 1.521(15) .
C49B C50B 1.523(15) .
C49B P3 1.82(3) .
C49B H49B 1.0000 .
C50B C51B 1.51(3) .
C50B H50C 0.9900 .
C50B H50D 0.9900 .
C51B C52B 1.53(3) .
C51B H51C 0.9900 .
C51B H51D 0.9900 .
C52B C53B 1.53(3) .
C52B H52C 0.9900 .
C52B H52D 0.9900 .
C53B C54B 1.61(3) .
C53B H53C 0.9900 .
C53B H53D 0.9900 .
C54B H54C 0.9900 .
C54B H54D 0.9900 .
P1 C15 1.764(14) 4_755
P1 C15B 1.797(14) 4_755
P2 C25 1.783(14) 4_755
P2 C21 1.820(14) 4_755
P2 C25B 1.821(14) 4_755

loop_
_geom_torsion_atom_site_label_1
_geom_torsion_atom_site_label_2
_geom_torsion_atom_site_label_3
_geom_torsion_atom_site_label_4
_geom_torsion
_geom_torsion_site_symmetry_1
_geom_torsion_site_symmetry_4
C10 C1 C2 C3 0.000(14) . .
Au1 C1 C2 C3 180.000(11) . .
C1 C2 C3 C4 0.000(16) . .
C2 C3 C4 C9 0.000(14) . .
C2 C3 C4 C5 180.000(15) . .
C9 C4 C5 C6 0.000(16) . .
C3 C4 C5 C6 180.000(11) . .
C4 C5 C6 C7 0.000(17) . .
C5 C6 C7 C8 0.000(15) . .
C5 C6 C7 Au2 180.000(8) . .
C6 C7 C8 C9 0.000(14) . .
Au2 C7 C8 C9 180.000(10) . .
C3 C4 C9 C10 0.000(13) . .
C5 C4 C9 C10 180.000(10) . .
C3 C4 C9 C8 180.000(11) . .
C5 C4 C9 C8 0.000(13) . .
C7 C8 C9 C4 0.000(14) . .
C7 C8 C9 C10 180.000(12) . .
C2 C1 C10 C9 0.000(12) . .
Au1 C1 C10 C9 180.000(9) . .
C4 C9 C10 C1 0.000(12) . .
C8 C9 C10 C1 180.000(11) . .
C12 C11 C12 C13 -49(2) 4_755 .
P1 C11 C12 C13 -178.1(13) . .
C11 C12 C13 C14 56(2) . .
C12 C13 C14 C13 -62(3) . 4_755
C20 C15 C16 C17 49(4) . .
P1 C15 C16 C17 174(3) . .
C15 C16 C17 C18 -45(4) . .
C16 C17 C18 C19 48(4) . .
C17 C18 C19 C20 -58(5) . .
C18 C19 C20 C15 68(4) . .
C16 C15 C20 C19 -61(3) . .
P1 C15 C20 C19 173(2) . .
C20B C15B C16B C17B -45(4) . .
P1 C15B C16B C17B 172(3) . .
C15B C16B C17B C18B 48(4) . .
C16B C17B C18B C19B -56(4) . .
C17B C18B C19B C20B 62(4) . .
C16B C15B C20B C19B 53(4) . .
P1 C15B C20B C19B -165(3) . .
C18B C19B C20B C15B -64(5) . .
C22B C21 C22 C23 -56(3) . .
P2 C21 C22 C23 -179(2) . .
C21 C22 C23 C24 60(4) . .
C22 C23 C24 C23B -59(4) . .
C23 C24 C23B C22B 56(3) . .
C24 C23B C22B C21 -54(4) . .
C22 C21 C22B C23B 54(3) . .
P2 C21 C22B C23B 176(2) . .
C30 C25 C26 C27 51(6) . .
P2 C25 C26 C27 178(4) . .
C25 C26 C27 C28 -22(8) . .
C26 C27 C28 C29 -10(7) . .
C27 C28 C29 C30 12(7) . .
C26 C25 C30 C29 -50(4) . .
P2 C25 C30 C29 -179(3) . .
C28 C29 C30 C25 19(6) . .
C30B C25B C26B C27B -52(6) . .
P2 C25B C26B C27B 180(3) . .
C25B C26B C27B C28B 27(8) . .
C26B C27B C28B C29B 9(7) . .
C27B C28B C29B C30B -19(7) . .
C26B C25B C30B C29B 43(5) . .
P2 C25B C30B C29B 177(3) . .
C28B C29B C30B C25B -9(6) . .
C36 C31 C32 C33 0.9(19) . .
Au3 C31 C32 C33 177.8(10) . .
C31 C32 C33 C34 1(2) . .
C32 C33 C34 C35 -2(2) . .
C32 C33 C34 C33 179.1(10) . 4
C33 C34 C35 C36 -1(2) 4 4
C33 C34 C35 C36 179.8(13) . 4
C33 C34 C35 C36 -179.8(13) 4 .
C33 C34 C35 C36 1(2) . .
C32 C31 C36 C35 -1.7(18) . .
Au3 C31 C36 C35 -178.7(10) . .
C34 C35 C36 C31 1(2) . .
C36 C35 C36 C31 -178.0(9) 4 .
C42 C37 C38 C39 29(6) . .
P3 C37 C38 C39 163(4) . .
C37 C38 C39 C40 -17(8) . .
C38 C39 C40 C41 21(7) . .
C39 C40 C41 C42 -41(5) . .
C40 C41 C42 C37 64(3) . .
C38 C37 C42 C41 -56(3) . .
P3 C37 C42 C41 -179(2) . .
C42B C37B C38B C39B -12(8) . .
P3 C37B C38B C39B -168(5) . .
C37B C38B C39B C40B 2(11) . .
C38B C39B C40B C41B -14(10) . .
C39B C40B C41B C42B 37(7) . .
C40B C41B C42B C37B -48(5) . .
C38B C37B C42B C41B 36(5) . .
P3 C37B C42B C41B -165(3) . .
C48 C43 C44 C45 -55.1(18) . .
P3 C43 C44 C45 -176.3(13) . .
C43 C44 C45 C46 57(2) . .
C44 C45 C46 C47 -56(2) . .
C45 C46 C47 C48 57(2) . .
C44 C43 C48 C47 54.7(18) . .
P3 C43 C48 C47 174.9(12) . .
C46 C47 C48 C43 -59(2) . .
C54 C49 C50 C51 47(4) . .
P3 C49 C50 C51 -178(4) . .
C49 C50 C51 C52 -44(5) . .
C50 C51 C52 C53 57(4) . .
C51 C52 C53 C54 -67(4) . .
C50 C49 C54 C53 -61(4) . .
P3 C49 C54 C53 166(3) . .
C52 C53 C54 C49 71(3) . .
C54B C49B C50B C51B 39(5) . .
P3 C49B C50B C51B -174(4) . .
C49B C50B C51B C52B -34(5) . .
C50B C51B C52B C53B 50(5) . .
C51B C52B C53B C54B -68(4) . .
C50B C49B C54B C53B -58(4) . .
P3 C49B C54B C53B 153(3) . .
C52B C53B C54B C49B 72(3) . .
C20 C15 P1 C15 -149.1(16) . 4_755
C16 C15 P1 C15 90(2) . 4_755
C20 C15 P1 C11 91(2) . .
C16 C15 P1 C11 -30(3) . .
C20 C15 P1 C15B -152(2) . 4_755
C16 C15 P1 C15B 87(2) . 4_755
C20 C15 P1 C15B 44(5) . .
C16 C15 P1 C15B -78(6) . .
C20 C15 P1 Au1 -38(2) . .
C16 C15 P1 Au1 -159(2) . .
C12 C11 P1 C15 -63.9(16) . .
C12 C11 P1 C15 168.9(14) 4_755 .
C12 C11 P1 C15 -168.9(14) . 4_755
C12 C11 P1 C15 63.9(16) 4_755 4_755
C12 C11 P1 C15B -179.7(15) . 4_755
C12 C11 P1 C15B 53.1(16) 4_755 4_755
C12 C11 P1 C15B -53.1(16) . .
C12 C11 P1 C15B 179.7(15) 4_755 .
C12 C11 P1 Au1 63.6(12) . .
C12 C11 P1 Au1 -63.6(12) 4_755 .
C20B C15B P1 C15 -50(5) . .
C16B C15B P1 C15 88(6) . .
C20B C15B P1 C15 -63(2) . 4_755
C16B C15B P1 C15 75(3) . 4_755
C20B C15B P1 C11 173(2) . .
C16B C15B P1 C11 -48(3) . .
C20B C15B P1 C15B -67(3) . 4_755
C16B C15B P1 C15B 71(3) . 4_755
C20B C15B P1 Au1 54(2) . .
C16B C15B P1 Au1 -168(2) . .
C26 C25 P2 C25 95(4) . 4_755
C30 C25 P2 C25 -139.4(15) . 4_755
C26 C25 P2 C21 -16(4) . 4_755
C30 C25 P2 C21 110(2) . 4_755
C26 C25 P2 C21 -24(4) . .
C30 C25 P2 C21 102(2) . .
C26 C25 P2 C25B -68(4) . .
C30 C25 P2 C25B 58(2) . .
C26 C25 P2 C25B 88(4) . 4_755
C30 C25 P2 C25B -146.3(18) . 4_755
C26 C25 P2 Au2 -154(4) . .
C30 C25 P2 Au2 -28(2) . .
C22B C21 P2 C25 69(2) . 4_755
C22 C21 P2 C25 -167.9(17) . 4_755
C22B C21 P2 C25 165.7(18) . .
C22 C21 P2 C25 -71.5(19) . .
C22B C21 P2 C21 25.8(19) . 4_755
C22 C21 P2 C21 148.7(17) . 4_755
C22B C21 P2 C25B -179(2) . .
C22 C21 P2 C25B -56.2(19) . .
C22B C21 P2 C25B 51(2) . 4_755
C22 C21 P2 C25B 174.2(18) . 4_755
C22B C21 P2 Au2 -67(2) . .
C22 C21 P2 Au2 55.9(19) . .
C30B C25B P2 C25 -71.4(19) . 4_755
C26B C25B P2 C25 58(4) . 4_755
C30B C25B P2 C25 -53(2) . .
C26B C25B P2 C25 77(5) . .
C30B C25B P2 C21 172.7(18) . 4_755
C26B C25B P2 C21 -58(4) . 4_755
C30B C25B P2 C21 167.8(19) . .
C26B C25B P2 C21 -63(4) . .
C30B C25B P2 C25B -83(2) . 4_755
C26B C25B P2 C25B 47(5) . 4_755
C30B C25B P2 Au2 49.0(19) . .
C26B C25B P2 Au2 179(4) . .
C42 C37 P3 C37B 86(7) . .
C38 C37 P3 C37B -35(7) . .
C42 C37 P3 C49 -153(2) . .
C38 C37 P3 C49 86(3) . .
C42 C37 P3 C43 85.6(19) . .
C38 C37 P3 C43 -35(3) . .
C42 C37 P3 C49B -161(2) . .
C38 C37 P3 C49B 78(3) . .
C42 C37 P3 Au3 -42(2) . .
C38 C37 P3 Au3 -163(3) . .
C42B C37B P3 C37 -18(5) . .
C38B C37B P3 C37 138(9) . .
C42B C37B P3 C49 -80(3) . .
C38B C37B P3 C49 76(5) . .
C42B C37B P3 C43 161(2) . .
C38B C37B P3 C43 -43(5) . .
C42B C37B P3 C49B -89(3) . .
C38B C37B P3 C49B 67(5) . .
C42B C37B P3 Au3 38(3) . .
C38B C37B P3 Au3 -166(5) . .
C54 C49 P3 C37 49(3) . .
C50 C49 P3 C37 -84(3) . .
C54 C49 P3 C37B 61(3) . .
C50 C49 P3 C37B -72(3) . .
C54 C49 P3 C43 176(3) . .
C50 C49 P3 C43 43(3) . .
C54 C49 P3 C49B 137(25) . .
C50 C49 P3 C49B 3(21) . .
C54 C49 P3 Au3 -61(3) . .
C50 C49 P3 Au3 166(3) . .
C48 C43 P3 C37 178.8(12) . .
C44 C43 P3 C37 -62.9(14) . .
C48 C43 P3 C37B 178.6(15) . .
C44 C43 P3 C37B -63.1(15) . .
C48 C43 P3 C49 61(2) . .
C44 C43 P3 C49 179(2) . .
C48 C43 P3 C49B 66(2) . .
C44 C43 P3 C49B -175.3(19) . .
C48 C43 P3 Au3 -57.8(11) . .
C44 C43 P3 Au3 60.5(11) . .
C54B C49B P3 C37 76(3) . .
C50B C49B P3 C37 -71(4) . .
C54B C49B P3 C37B 88(3) . .
C50B C49B P3 C37B -59(4) . .
C54B C49B P3 C49 -19(20) . .
C50B C49B P3 C49 -166(25) . .
C54B C49B P3 C43 -161(3) . .
C50B C49B P3 C43 52(4) . .
C54B C49B P3 Au3 -38(4) . .
C50B C49B P3 Au3 176(3) . .
